data_7706270
loop_
_publ_author_name
'Harringer, Sophia'
'Wernitznig, Debora'
'Gajic, Natalie'
'Diridl, Andreas'
'Wenisch, Dominik'
'Hejl, Michaela'
'Jakupec, Michael A.'
'Theiner, Sarah'
'Koellensperger, Gunda'
'Kandioller, Wolfgang'
'Keppler, Bernhard K.'

_publ_section_title
;
 Introducing <i>N</i>-, <i>P</i>-, and <i>S</i>-donor leaving groups: an
 investigation of the chemical and biological properties of ruthenium,
 rhodium and iridium thiopyridone piano stool complexes.
;
_journal_issue 44
_journal_name_full 'Dalton transactions (Cambridge, England : 2003)'
_journal_page_first 15693
_journal_page_last 15711
_journal_paper_doi 10.1039/d0dt03165h
_journal_volume 49
_journal_year 2020
_chemical_formula_moiety 'C21 H29 Ir N3 O S, F6 P'
_chemical_formula_sum 'C21 H29 F6 Ir N3 O P S'
_chemical_formula_weight 708.70
_chemical_name_systematic
;
[(1-Methyl-1H-imidazole-\kN3)(1,2-dimethyl-3-oxo-\kO-pyridine-4(1H)-
thionato-\kS)(\h5-1,2,3,4,5-pentamethylcyclopentadienyl)iridium(III)] 
hexafluorophosphate 
;
_space_group_crystal_system triclinic
_space_group_IT_number 2
_space_group_name_Hall '-P 1'
_space_group_name_H-M_alt 'P -1'
_atom_sites_solution_hydrogens geom
_atom_sites_solution_primary direct
_audit_creation_date 2020-07-15
_audit_creation_method
;
Olex2 1.2
(compiled 2018.05.29 svn.r3508 for OlexSys, GUI svn.r5506)
;
_audit_update_record
;
2020-07-22 deposited with the CCDC.	2020-10-16 downloaded from the CCDC.
;
_cell_angle_alpha 93.7892(5)
_cell_angle_beta 97.5756(5)
_cell_angle_gamma 90.7492(5)
_cell_formula_units_Z 4
_cell_length_a 8.77040(10)
_cell_length_b 16.4092(2)
_cell_length_c 18.0771(3)
_cell_measurement_reflns_used 9653
_cell_measurement_temperature 300
_cell_measurement_theta_max 28.29
_cell_measurement_theta_min 2.739
_cell_volume 2572.60(6)
_computing_cell_refinement 'SAINT V8.38A (2016)'
_computing_data_collection APEX3
_computing_data_reduction 'SAINT V8.38A (2016)'
_computing_molecular_graphics 'Olex2 (Dolomanov et al., 2009)'
_computing_publication_material 'Olex2 (Dolomanov et al., 2009)'
_computing_structure_refinement 'XL (Sheldrick, 2008)'
_computing_structure_solution 'ShelXS (Sheldrick, 2008)'
_diffrn_ambient_temperature 300
_diffrn_measured_fraction_theta_full 0.995
_diffrn_measured_fraction_theta_max 0.996
_diffrn_measurement_device_type 'Bruker D8 Venture'
_diffrn_measurement_method '\f and \w scans'
_diffrn_radiation_probe x-ray
_diffrn_radiation_type MoK\a
_diffrn_radiation_wavelength 0.71073
_diffrn_reflns_av_R_equivalents 0.0270
_diffrn_reflns_av_unetI/netI 0.0100
_diffrn_reflns_Laue_measured_fraction_full 0.995
_diffrn_reflns_Laue_measured_fraction_max 0.996
_diffrn_reflns_limit_h_max 10
_diffrn_reflns_limit_h_min -10
_diffrn_reflns_limit_k_max 19
_diffrn_reflns_limit_k_min -19
_diffrn_reflns_limit_l_max 21
_diffrn_reflns_limit_l_min -21
_diffrn_reflns_number 137892
_diffrn_reflns_point_group_measured_fraction_full 0.995
_diffrn_reflns_point_group_measured_fraction_max 0.996
_diffrn_reflns_theta_full 25.242
_diffrn_reflns_theta_max 25.350
_diffrn_reflns_theta_min 2.466
_diffrn_source 'Sealed xray tube'
_diffrn_source_type 'Incoatec IuS'
_diffrn_standards_number 0
_exptl_absorpt_coefficient_mu 5.396
_exptl_absorpt_correction_T_max 0.7457
_exptl_absorpt_correction_T_min 0.6252
_exptl_absorpt_correction_type multi-scan
_exptl_absorpt_process_details
;
SADABS-2016/2 (Bruker,2016/2) was used for absorption correction. 
wR2(int) was 0.0626 before and 0.0448 after correction. 
The Ratio of minimum to maximum transmission is 0.8384. 
The \l/2 correction factor is Not present.
;
_exptl_crystal_colour 'clear orange'
_exptl_crystal_colour_lustre clear
_exptl_crystal_colour_primary orange
_exptl_crystal_density_diffrn 1.830
_exptl_crystal_description block
_exptl_crystal_F_000 1384
_exptl_crystal_size_max 0.12
_exptl_crystal_size_mid 0.1
_exptl_crystal_size_min 0.07
_refine_diff_density_max 0.513
_refine_diff_density_min -0.452
_refine_diff_density_rms 0.057
_refine_ls_extinction_method none
_refine_ls_goodness_of_fit_ref 1.053
_refine_ls_hydrogen_treatment constr
_refine_ls_matrix_type full
_refine_ls_number_parameters 724
_refine_ls_number_reflns 9400
_refine_ls_number_restraints 140
_refine_ls_restrained_S_all 1.057
_refine_ls_R_factor_all 0.0181
_refine_ls_R_factor_gt 0.0166
_refine_ls_shift/su_max 0.006
_refine_ls_shift/su_mean 0.000
_refine_ls_structure_factor_coef Fsqd
_refine_ls_weighting_details 'w=1/[\s^2^(Fo^2^)+(0.0172P)^2^+2.3922P] where P=(Fo^2^+2Fc^2^)/3'
_refine_ls_weighting_scheme calc
_refine_ls_wR_factor_gt 0.0396
_refine_ls_wR_factor_ref 0.0404
_reflns_Friedel_coverage 0.000
_reflns_number_gt 8833
_reflns_number_total 9400
_reflns_threshold_expression 'I > 2\s(I)'
_cod_data_source_file d0dt03165h2.cif
_cod_data_source_block pewa011a_p-1
_cod_database_code 7706270
_shelx_space_group_comment
;
The symmetry employed for this shelxl refinement is uniquely defined
by the following loop, which should always be used as a source of
symmetry information in preference to the above space-group names.
They are only intended as comments.
;
_shelx_estimated_absorpt_t_max 0.704
_shelx_estimated_absorpt_t_min 0.564

loop_
_space_group_symop_operation_xyz
'x, y, z'
'-x, -y, -z'

loop_
_atom_site_label
_atom_site_type_symbol
_atom_site_fract_x
_atom_site_fract_y
_atom_site_fract_z
_atom_site_U_iso_or_equiv
_atom_site_adp_type
_atom_site_occupancy
_atom_site_site_symmetry_order
_atom_site_calc_flag
_atom_site_refinement_flags_posn
_atom_site_refinement_flags_adp
_atom_site_refinement_flags_occupancy
_atom_site_disorder_assembly
_atom_site_disorder_group
Ir1A Ir 0.07453(2) 0.49600(2) 0.28978(2) 0.03618(3) Uani 1 1 d . . . . .
S1A S -0.06614(8) 0.59555(4) 0.22298(4) 0.04377(15) Uani 1 1 d . . . . .
O1A O 0.0498(2) 0.43198(12) 0.18563(10) 0.0471(4) Uani 1 1 d . . . . .
N1A N -0.1757(3) 0.44039(16) 0.00739(13) 0.0519(6) Uani 1 1 d . . . . .
N2A N 0.2743(2) 0.54385(14) 0.25414(12) 0.0428(5) Uani 1 1 d . . . . .
N3A N 0.4603(3) 0.62568(18) 0.23459(15) 0.0583(7) Uani 1 1 d . . . . .
C1A C -0.0806(3) 0.41170(18) 0.06480(15) 0.0457(6) Uani 1 1 d . . . . .
C2A C -0.0441(3) 0.46041(16) 0.13107(15) 0.0406(6) Uani 1 1 d . . . . .
C3A C -0.1092(3) 0.53832(16) 0.13816(15) 0.0416(6) Uani 1 1 d . . . . .
C4A C -0.2056(3) 0.56460(19) 0.07693(16) 0.0512(7) Uani 1 1 d . . . . .
H4A H -0.248766 0.615993 0.079854 0.061 Uiso 1 1 calc R . . . .
C5A C -0.2365(4) 0.5153(2) 0.01319(18) 0.0583(8) Uani 1 1 d . . . . .
H5A H -0.300779 0.533564 -0.027207 0.070 Uiso 1 1 calc R . . . .
C6A C 0.0766(4) 0.38714(17) 0.35130(17) 0.0566(8) Uani 1 1 d . . . . .
C7A C 0.1893(3) 0.4433(2) 0.38909(17) 0.0532(7) Uani 1 1 d . . . . .
C8A C 0.1117(4) 0.51678(17) 0.40924(15) 0.0490(7) Uani 1 1 d . . . . .
C9A C -0.0475(4) 0.50413(18) 0.38561(16) 0.0493(7) Uani 1 1 d . . . . .
C10A C -0.0715(4) 0.42566(19) 0.34819(17) 0.0523(7) Uani 1 1 d . . . . .
C11A C 0.3587(4) 0.4294(3) 0.4059(3) 0.0984(15) Uani 1 1 d . . . . .
H11A H 0.390385 0.392435 0.367674 0.148 Uiso 1 1 calc GR . . . .
H11B H 0.380230 0.406381 0.453503 0.148 Uiso 1 1 calc GR . . . .
H11C H 0.413893 0.480494 0.407185 0.148 Uiso 1 1 calc GR . . . .
C12A C 0.1889(6) 0.5893(2) 0.4556(2) 0.0878(14) Uani 1 1 d . . . . .
H12A H 0.283256 0.602786 0.437270 0.132 Uiso 1 1 calc GR . . . .
H12B H 0.210578 0.576092 0.506859 0.132 Uiso 1 1 calc GR . . . .
H12C H 0.121978 0.635096 0.452306 0.132 Uiso 1 1 calc GR . . . .
C13A C -0.1694(5) 0.5648(3) 0.3990(2) 0.0814(12) Uani 1 1 d . . . . .
H13A H -0.129858 0.619081 0.395902 0.122 Uiso 1 1 calc GR . . . .
H13B H -0.198727 0.559486 0.447829 0.122 Uiso 1 1 calc GR . . . .
H13C H -0.257571 0.554482 0.361881 0.122 Uiso 1 1 calc GR . . . .
C14A C -0.2241(5) 0.3856(3) 0.3167(2) 0.0941(14) Uani 1 1 d . . . . .
H14A H -0.295835 0.426656 0.300908 0.141 Uiso 1 1 calc GR . . . .
H14B H -0.262831 0.355744 0.354429 0.141 Uiso 1 1 calc GR . . . .
H14C H -0.210636 0.348728 0.274624 0.141 Uiso 1 1 calc GR . . . .
C15A C 0.1041(7) 0.3034(2) 0.3183(3) 0.1079(17) Uani 1 1 d . . . . .
H15A H 0.051862 0.296683 0.268136 0.162 Uiso 1 1 calc GR . . . .
H15B H 0.065610 0.263278 0.347960 0.162 Uiso 1 1 calc GR . . . .
H15C H 0.212466 0.296421 0.317812 0.162 Uiso 1 1 calc GR . . . .
C16A C -0.2187(5) 0.3896(2) -0.06266(17) 0.0715(10) Uani 1 1 d . . . . .
H16A H -0.127471 0.374369 -0.083809 0.107 Uiso 1 1 calc GR . . . .
H16B H -0.283552 0.420011 -0.097399 0.107 Uiso 1 1 calc GR . . . .
H16C H -0.273015 0.341314 -0.052474 0.107 Uiso 1 1 calc GR . . . .
C17A C -0.0174(4) 0.3282(2) 0.05747(19) 0.0616(8) Uani 1 1 d . . . . .
H17A H -0.100478 0.289081 0.044497 0.092 Uiso 1 1 calc GR . . . .
H17B H 0.040502 0.316020 0.104130 0.092 Uiso 1 1 calc GR . . . .
H17C H 0.048567 0.325769 0.019039 0.092 Uiso 1 1 calc GR . . . .
C18A C 0.3250(3) 0.61945(19) 0.26075(16) 0.0505(7) Uani 1 1 d . . . . .
H18A H 0.273917 0.663167 0.280929 0.061 Uiso 1 1 calc R . . . .
C19A C 0.3816(4) 0.4985(2) 0.22223(18) 0.0567(8) Uani 1 1 d . . . . .
H19A H 0.376001 0.442390 0.210801 0.068 Uiso 1 1 calc R . . . .
C20A C 0.4973(4) 0.5494(2) 0.2101(2) 0.0643(9) Uani 1 1 d . . . . .
H20A H 0.585146 0.534808 0.189145 0.077 Uiso 1 1 calc R . . . .
C21A C 0.5473(5) 0.7016(3) 0.2305(3) 0.0876(13) Uani 1 1 d . . . . .
H21A H 0.547911 0.712696 0.179073 0.131 Uiso 1 1 calc GR . . . .
H21B H 0.651118 0.696123 0.253953 0.131 Uiso 1 1 calc GR . . . .
H21C H 0.500037 0.745788 0.255853 0.131 Uiso 1 1 calc GR . . . .
Ir1B Ir 0.93700(2) 0.98357(2) 0.20531(2) 0.03743(3) Uani 1 1 d . . . . .
S1B S 1.08424(9) 1.07249(4) 0.29517(4) 0.04870(16) Uani 1 1 d . . . . .
O1B O 0.9559(2) 0.90439(11) 0.29098(10) 0.0453(4) Uani 1 1 d . . . . .
N1B N 1.1261(3) 0.9013(2) 0.48060(14) 0.0620(7) Uani 1 1 d . . . . .
N2B N 0.7428(3) 1.02403(14) 0.25376(12) 0.0420(5) Uani 1 1 d . . . . .
N3B N 0.5623(3) 1.10266(16) 0.28899(14) 0.0509(6) Uani 1 1 d . . . . .
C1B C 1.0490(3) 0.87619(19) 0.41322(16) 0.0506(7) Uani 1 1 d . . . . .
C2B C 1.0339(3) 0.92960(17) 0.35576(14) 0.0410(6) Uani 1 1 d . . . . .
C3B C 1.1037(3) 1.00840(17) 0.36808(16) 0.0454(6) Uani 1 1 d . . . . .
C4B C 1.1851(4) 1.0297(2) 0.43835(18) 0.0603(8) Uani 1 1 d . . . . .
H H 1.233864 1.080636 0.448108 0.072 Uiso 1 1 calc R . . . .
C5B C 1.1933(4) 0.9758(3) 0.49256(19) 0.0717(11) Uani 1 1 d . . . . .
HA H 1.247060 0.991021 0.539382 0.086 Uiso 1 1 calc R . . . .
C16B C 1.1369(5) 0.8476(3) 0.5433(2) 0.0902(14) Uani 1 1 d . . . . .
HB H 1.035455 0.830993 0.551376 0.135 Uiso 1 1 calc GR . . . .
HC H 1.187881 0.876674 0.587711 0.135 Uiso 1 1 calc GR . . . .
HD H 1.194571 0.800257 0.531499 0.135 Uiso 1 1 calc GR . . . .
C17B C 0.9825(4) 0.7923(2) 0.3996(2) 0.0697(10) Uani 1 1 d . . . . .
HE H 0.921610 0.786812 0.351267 0.105 Uiso 1 1 calc GR . . . .
HF H 0.918734 0.781927 0.437389 0.105 Uiso 1 1 calc GR . . . .
HG H 1.063944 0.753641 0.401295 0.105 Uiso 1 1 calc GR . . . .
C18B C 0.6867(3) 1.09783(18) 0.25314(16) 0.0470(6) Uani 1 1 d . . . . .
HH H 0.727759 1.141022 0.230793 0.056 Uiso 1 1 calc R . . . .
C19B C 0.6496(4) 0.9790(2) 0.29195(17) 0.0549(7) Uani 1 1 d . . . . .
HI H 0.661061 0.924207 0.301253 0.066 Uiso 1 1 calc R . . . .
C20B C 0.5387(4) 1.0280(2) 0.31366(19) 0.0617(8) Uani 1 1 d . . . . .
HJ H 0.460516 1.013108 0.340572 0.074 Uiso 1 1 calc R . . . .
C21B C 0.4730(4) 1.1761(2) 0.3007(2) 0.0701(10) Uani 1 1 d . . . . .
HK H 0.512263 1.219788 0.275274 0.105 Uiso 1 1 calc GR . . . .
HL H 0.481252 1.191605 0.353229 0.105 Uiso 1 1 calc GR . . . .
HM H 0.367022 1.165123 0.281205 0.105 Uiso 1 1 calc GR . . . .
C10B C 1.093(3) 0.9929(14) 0.1252(10) 0.060(4) Uani 0.5 1 d D U P A 1
C11B C 0.823(3) 0.8086(13) 0.1158(15) 0.161(12) Uani 0.5 1 d D U P A 1
HN H 0.847932 0.792041 0.165774 0.242 Uiso 0.5 1 calc GR . P A 1
HO H 0.863143 0.770359 0.081332 0.242 Uiso 0.5 1 calc GR . P A 1
HP H 0.712757 0.810189 0.103654 0.242 Uiso 0.5 1 calc GR . P A 1
C12B C 0.6599(19) 0.9789(13) 0.0693(12) 0.150(10) Uani 0.5 1 d D U P A 1
HQ H 0.604397 0.940013 0.093553 0.225 Uiso 0.5 1 calc GR . P A 1
HR H 0.636540 0.969065 0.016068 0.225 Uiso 0.5 1 calc GR . P A 1
HS H 0.630385 1.033184 0.083797 0.225 Uiso 0.5 1 calc GR . P A 1
C13B C 0.924(2) 1.1150(9) 0.0777(7) 0.124(6) Uani 0.5 1 d D U P A 1
HT H 0.819728 1.128602 0.082025 0.186 Uiso 0.5 1 calc GR . P A 1
HU H 0.942832 1.118601 0.026771 0.186 Uiso 0.5 1 calc GR . P A 1
HV H 0.992435 1.152554 0.109686 0.186 Uiso 0.5 1 calc GR . P A 1
C14B C 1.2408(17) 1.0353(11) 0.1308(9) 0.127(7) Uani 0.5 1 d D U P A 1
HW H 1.228120 1.092561 0.142107 0.190 Uiso 0.5 1 calc GR . P A 1
HX H 1.281563 1.027256 0.084211 0.190 Uiso 0.5 1 calc GR . P A 1
HY H 1.310618 1.013891 0.169951 0.190 Uiso 0.5 1 calc GR . P A 1
C15B C 1.177(3) 0.8474(11) 0.1549(13) 0.139(9) Uani 0.5 1 d D U P A 1
HZ H 1.260060 0.875289 0.186952 0.208 Uiso 0.5 1 calc GR . P A 1
H0AA H 1.214390 0.823154 0.111233 0.208 Uiso 0.5 1 calc GR . P A 1
H1AA H 1.134334 0.805552 0.181287 0.208 Uiso 0.5 1 calc GR . P A 1
C6B1 C 1.050(3) 0.9096(11) 0.1311(14) 0.055(6) Uani 0.5 1 d D U P A 1
C7B1 C 0.891(3) 0.8918(16) 0.1104(15) 0.062(7) Uani 0.5 1 d D U P A 1
C8B1 C 0.832(3) 0.9702(16) 0.092(2) 0.065(7) Uani 0.5 1 d D U P A 1
C9B1 C 0.953(3) 1.0308(15) 0.1000(13) 0.061(7) Uani 0.5 1 d D U P A 1
C1 C 1.228(2) 0.8907(14) 0.1514(12) 0.165(10) Uani 0.5 1 d D U P A 2
H2AA H 1.303276 0.932657 0.170441 0.247 Uiso 0.5 1 calc GR . P A 2
H3AA H 1.261900 0.860751 0.109260 0.247 Uiso 0.5 1 calc GR . P A 2
H4AA H 1.216749 0.854237 0.189767 0.247 Uiso 0.5 1 calc GR . P A 2
C2 C 0.803(2) 1.0949(9) 0.0645(8) 0.140(8) Uani 0.5 1 d D U P A 2
H5AA H 0.700734 1.093583 0.077872 0.210 Uiso 0.5 1 calc GR . P A 2
H6AA H 0.798024 1.095289 0.011176 0.210 Uiso 0.5 1 calc GR . P A 2
H7AA H 0.856743 1.143330 0.087698 0.210 Uiso 0.5 1 calc GR . P A 2
C3 C 0.904(3) 0.8007(9) 0.1298(13) 0.127(8) Uani 0.5 1 d D U P A 2
H8AA H 0.969347 0.784126 0.172777 0.190 Uiso 0.5 1 calc GR . P A 2
H9AA H 0.923793 0.768133 0.086170 0.190 Uiso 0.5 1 calc GR . P A 2
H0BA H 0.798127 0.793186 0.137016 0.190 Uiso 0.5 1 calc GR . P A 2
C4 C 1.163(2) 1.0808(12) 0.1116(9) 0.165(10) Uani 0.5 1 d D U P A 2
H1BA H 1.111547 1.130545 0.123166 0.248 Uiso 0.5 1 calc GR . P A 2
H2BA H 1.198969 1.083309 0.063929 0.248 Uiso 0.5 1 calc GR . P A 2
H3BA H 1.248195 1.074094 0.149482 0.248 Uiso 0.5 1 calc GR . P A 2
C5 C 1.083(3) 0.9274(17) 0.1285(15) 0.064(6) Uani 0.5 1 d D U P A 2
C6 C 0.647(2) 0.9250(11) 0.0760(12) 0.115(7) Uani 0.5 1 d D U P A 2
H4BA H 0.617799 0.882122 0.105192 0.173 Uiso 0.5 1 calc GR . P A 2
H5BA H 0.624060 0.908206 0.023751 0.173 Uiso 0.5 1 calc GR . P A 2
H6BA H 0.591432 0.973325 0.086847 0.173 Uiso 0.5 1 calc GR . P A 2
C6B2 C 0.935(3) 0.8894(10) 0.1196(15) 0.048(5) Uani 0.5 1 d D U P A 2
C7B2 C 0.814(3) 0.9425(14) 0.095(2) 0.047(3) Uani 0.5 1 d D U P A 2
C8B2 C 0.889(3) 1.0192(12) 0.0915(11) 0.051(5) Uani 0.5 1 d D U P A 2
C9B2 C 1.049(2) 1.0081(14) 0.1086(11) 0.069(7) Uani 0.5 1 d D U P A 2
P1A P 0.50281(11) 0.27800(6) 0.08770(6) 0.0694(2) Uani 1 1 d . . . . .
F1A F 0.4168(5) 0.3042(2) 0.1555(2) 0.1592(15) Uani 1 1 d . . . . .
F2A F 0.5917(4) 0.2499(2) 0.02146(19) 0.1365(12) Uani 1 1 d . . . . .
F3A F 0.3548(4) 0.2853(3) 0.0349(3) 0.203(2) Uani 1 1 d . . . . .
F4A F 0.6539(4) 0.2704(3) 0.1425(2) 0.1630(15) Uani 1 1 d . . . . .
F5A F 0.4667(4) 0.18772(17) 0.0989(2) 0.1337(12) Uani 1 1 d . . . . .
F6A F 0.5465(5) 0.36945(19) 0.0804(3) 0.1751(17) Uani 1 1 d . . . . .
P1B P 0.52414(10) 0.77577(6) 0.45606(6) 0.0661(2) Uani 1 1 d . . . . .
F1B F 0.5579(3) 0.69085(16) 0.41645(15) 0.1043(8) Uani 1 1 d . . . . .
F2B F 0.6800(3) 0.77120(16) 0.51107(15) 0.0978(8) Uani 1 1 d . . . . .
F3B F 0.4870(3) 0.85955(15) 0.49889(19) 0.1157(10) Uani 1 1 d . . . . .
F4B F 0.6100(3) 0.8230(2) 0.40131(18) 0.1280(11) Uani 1 1 d . . . . .
F5B F 0.3662(3) 0.77809(17) 0.40317(16) 0.1066(8) Uani 1 1 d . . . . .
F6B F 0.4380(3) 0.72892(16) 0.51418(15) 0.0987(8) Uani 1 1 d . . . . .

loop_
_atom_site_aniso_label
_atom_site_aniso_U_11
_atom_site_aniso_U_22
_atom_site_aniso_U_33
_atom_site_aniso_U_23
_atom_site_aniso_U_13
_atom_site_aniso_U_12
Ir1A 0.03516(6) 0.03691(6) 0.03737(6) 0.00525(4) 0.00650(4) 0.00373(4)
S1A 0.0447(4) 0.0422(3) 0.0459(4) 0.0077(3) 0.0086(3) 0.0097(3)
O1A 0.0494(11) 0.0477(11) 0.0424(10) -0.0010(8) 0.0003(8) 0.0124(8)
N1A 0.0544(15) 0.0644(16) 0.0371(12) 0.0085(11) 0.0053(11) -0.0115(12)
N2A 0.0370(12) 0.0526(13) 0.0406(12) 0.0088(10) 0.0087(9) 0.0023(10)
N3A 0.0418(14) 0.0757(18) 0.0597(16) 0.0153(14) 0.0118(12) -0.0088(12)
C1A 0.0455(15) 0.0526(16) 0.0405(14) 0.0058(12) 0.0107(12) -0.0081(12)
C2A 0.0346(13) 0.0487(15) 0.0398(14) 0.0064(11) 0.0088(11) -0.0018(11)
C3A 0.0378(14) 0.0476(15) 0.0415(14) 0.0114(12) 0.0093(11) -0.0005(11)
C4A 0.0500(17) 0.0558(17) 0.0498(17) 0.0179(14) 0.0066(13) 0.0034(13)
C5A 0.0517(18) 0.075(2) 0.0484(17) 0.0223(16) -0.0010(14) -0.0019(15)
C6A 0.085(2) 0.0377(15) 0.0515(17) 0.0128(13) 0.0185(16) 0.0077(14)
C7A 0.0471(16) 0.0661(19) 0.0493(17) 0.0251(14) 0.0057(13) 0.0084(14)
C8A 0.0652(19) 0.0459(15) 0.0359(14) 0.0102(12) 0.0045(13) -0.0091(13)
C9A 0.0571(18) 0.0522(16) 0.0439(15) 0.0151(13) 0.0192(13) 0.0102(13)
C10A 0.0523(17) 0.0567(18) 0.0488(17) 0.0122(14) 0.0075(13) -0.0147(14)
C11A 0.056(2) 0.156(4) 0.089(3) 0.057(3) 0.003(2) 0.024(3)
C12A 0.138(4) 0.065(2) 0.054(2) 0.0076(17) -0.008(2) -0.036(2)
C13A 0.095(3) 0.088(3) 0.075(2) 0.027(2) 0.047(2) 0.040(2)
C14A 0.079(3) 0.113(3) 0.087(3) 0.021(3) -0.004(2) -0.048(3)
C15A 0.186(5) 0.046(2) 0.098(3) 0.009(2) 0.042(3) 0.028(3)
C16A 0.086(3) 0.085(3) 0.0399(17) 0.0017(16) -0.0010(16) -0.021(2)
C17A 0.069(2) 0.0561(19) 0.0575(19) -0.0074(15) 0.0084(16) -0.0005(15)
C18A 0.0441(16) 0.0597(18) 0.0500(16) 0.0071(14) 0.0135(13) -0.0013(13)
C19A 0.0478(17) 0.0630(19) 0.0639(19) 0.0124(15) 0.0195(15) 0.0146(14)
C20A 0.0442(17) 0.083(2) 0.073(2) 0.0223(18) 0.0228(16) 0.0149(16)
C21A 0.066(2) 0.088(3) 0.114(3) 0.020(2) 0.027(2) -0.023(2)
Ir1B 0.04316(6) 0.03599(6) 0.03408(6) 0.00226(4) 0.00862(4) 0.00133(4)
S1B 0.0538(4) 0.0420(4) 0.0503(4) -0.0023(3) 0.0107(3) -0.0097(3)
O1B 0.0559(12) 0.0392(10) 0.0401(10) 0.0064(8) 0.0022(9) -0.0029(8)
N1B 0.0582(16) 0.090(2) 0.0404(14) 0.0133(14) 0.0099(12) 0.0321(15)
N2B 0.0417(12) 0.0488(13) 0.0369(11) 0.0032(10) 0.0105(9) 0.0004(10)
N3B 0.0427(13) 0.0623(16) 0.0480(13) -0.0017(12) 0.0098(11) 0.0062(11)
C1B 0.0493(16) 0.0616(18) 0.0447(16) 0.0129(13) 0.0134(13) 0.0199(14)
C2B 0.0386(14) 0.0488(15) 0.0367(14) 0.0028(11) 0.0090(11) 0.0084(11)
C3B 0.0378(14) 0.0518(16) 0.0464(15) -0.0045(12) 0.0083(12) 0.0055(12)
C4B 0.0506(18) 0.074(2) 0.0514(18) -0.0153(16) -0.0009(14) 0.0072(15)
C5B 0.062(2) 0.107(3) 0.0422(18) -0.0084(19) -0.0058(15) 0.029(2)
C16B 0.097(3) 0.131(4) 0.050(2) 0.036(2) 0.019(2) 0.053(3)
C17B 0.071(2) 0.066(2) 0.079(2) 0.0345(18) 0.0185(19) 0.0109(17)
C18B 0.0455(15) 0.0524(16) 0.0446(15) 0.0039(12) 0.0110(12) 0.0051(12)
C19B 0.0518(17) 0.0597(18) 0.0563(18) 0.0118(14) 0.0152(14) -0.0038(14)
C20B 0.0474(17) 0.080(2) 0.062(2) 0.0083(17) 0.0192(15) -0.0037(16)
C21B 0.057(2) 0.075(2) 0.079(2) -0.0065(19) 0.0178(18) 0.0160(17)
C10B 0.058(9) 0.099(11) 0.022(7) -0.005(6) 0.004(5) -0.014(6)
C11B 0.25(2) 0.116(15) 0.119(16) -0.052(12) 0.086(16) -0.118(16)
C12B 0.060(9) 0.31(3) 0.070(7) -0.027(16) -0.016(6) 0.056(14)
C13B 0.251(19) 0.077(7) 0.057(7) 0.036(6) 0.052(10) 0.054(11)
C14B 0.095(9) 0.211(19) 0.078(9) -0.036(10) 0.052(7) -0.074(10)
C15B 0.19(2) 0.141(12) 0.090(9) 0.017(10) 0.027(12) 0.126(14)
C6B1 0.053(14) 0.067(8) 0.050(6) 0.010(7) 0.023(9) 0.028(10)
C7B1 0.069(13) 0.077(13) 0.036(8) -0.017(7) 0.007(8) -0.030(9)
C8B1 0.054(10) 0.10(2) 0.036(6) -0.007(18) 0.003(7) 0.012(14)
C9B1 0.096(19) 0.050(6) 0.037(7) 0.002(4) 0.013(12) -0.001(10)
C1 0.087(9) 0.31(3) 0.090(10) -0.047(16) -0.005(7) 0.115(15)
C2 0.28(2) 0.098(11) 0.050(6) 0.020(6) 0.023(11) 0.098(14)
C3 0.26(2) 0.039(6) 0.080(8) -0.010(5) 0.032(13) -0.001(10)
C4 0.22(2) 0.197(18) 0.084(10) -0.027(10) 0.084(13) -0.147(16)
C5 0.036(6) 0.113(15) 0.045(7) -0.013(9) 0.015(5) -0.002(7)
C6 0.065(7) 0.209(18) 0.064(7) -0.030(10) 0.002(5) -0.020(11)
C6B2 0.070(15) 0.034(6) 0.036(6) -0.009(4) 0.001(8) 0.011(8)
C7B2 0.052(6) 0.060(9) 0.028(4) -0.005(7) 0.004(4) -0.001(7)
C8B2 0.088(16) 0.038(9) 0.029(6) 0.005(6) 0.016(9) 0.010(9)
C9B2 0.074(18) 0.108(13) 0.025(8) -0.003(7) 0.014(10) -0.043(11)
P1A 0.0595(5) 0.0640(5) 0.0870(7) 0.0156(5) 0.0127(5) 0.0059(4)
F1A 0.208(4) 0.116(2) 0.175(3) -0.002(2) 0.110(3) 0.032(2)
F2A 0.153(3) 0.146(3) 0.129(3) 0.028(2) 0.076(2) 0.018(2)
F3A 0.106(3) 0.298(6) 0.192(4) 0.040(4) -0.042(3) 0.062(3)
F4A 0.118(3) 0.182(4) 0.167(3) -0.022(3) -0.044(2) 0.011(2)
F5A 0.159(3) 0.0760(17) 0.177(3) 0.0059(18) 0.067(2) -0.0223(18)
F6A 0.209(4) 0.081(2) 0.256(5) 0.042(3) 0.091(4) -0.002(2)
P1B 0.0497(5) 0.0616(5) 0.0870(7) -0.0018(5) 0.0124(4) 0.0025(4)
F1B 0.109(2) 0.0944(17) 0.1082(19) -0.0201(15) 0.0190(15) 0.0333(15)
F2B 0.0675(14) 0.1094(19) 0.1118(19) 0.0127(15) -0.0074(13) -0.0029(13)
F3B 0.0966(19) 0.0688(15) 0.175(3) -0.0308(17) 0.0137(18) 0.0044(13)
F4B 0.100(2) 0.150(3) 0.148(3) 0.076(2) 0.0379(19) 0.0049(18)
F5B 0.0681(15) 0.116(2) 0.127(2) -0.0048(17) -0.0160(14) 0.0176(13)
F6B 0.0911(17) 0.0960(17) 0.114(2) -0.0014(15) 0.0373(15) -0.0176(14)

loop_
_atom_type_symbol
_atom_type_description
_atom_type_scat_dispersion_real
_atom_type_scat_dispersion_imag
_atom_type_scat_source
C C 0.0033 0.0016 'International Tables Vol C Tables 4.2.6.8 and 6.1.1.4'
H H 0.0000 0.0000 'International Tables Vol C Tables 4.2.6.8 and 6.1.1.4'
F F 0.0171 0.0103 'International Tables Vol C Tables 4.2.6.8 and 6.1.1.4'
Ir Ir -1.4442 7.9887 'International Tables Vol C Tables 4.2.6.8 and 6.1.1.4'
N N 0.0061 0.0033 'International Tables Vol C Tables 4.2.6.8 and 6.1.1.4'
O O 0.0106 0.0060 'International Tables Vol C Tables 4.2.6.8 and 6.1.1.4'
P P 0.1023 0.0942 'International Tables Vol C Tables 4.2.6.8 and 6.1.1.4'
S S 0.1246 0.1234 'International Tables Vol C Tables 4.2.6.8 and 6.1.1.4'

loop_
_geom_angle_atom_site_label_1
_geom_angle_atom_site_label_2
_geom_angle_atom_site_label_3
_geom_angle
_geom_angle_site_symmetry_1
_geom_angle_site_symmetry_3
_geom_angle_publ_flag
O1A Ir1A S1A 83.07(5) . . ?
O1A Ir1A N2A 83.40(8) . . ?
O1A Ir1A C6A 94.26(10) . . ?
O1A Ir1A C7A 121.45(10) . . ?
O1A Ir1A C8A 158.73(9) . . ?
O1A Ir1A C9A 136.87(10) . . ?
O1A Ir1A C10A 101.38(10) . . ?
N2A Ir1A S1A 87.92(6) . . ?
N2A Ir1A C6A 122.33(11) . . ?
N2A Ir1A C7A 96.55(10) . . ?
N2A Ir1A C8A 104.52(10) . . ?
N2A Ir1A C9A 139.72(11) . . ?
N2A Ir1A C10A 160.80(11) . . ?
C6A Ir1A S1A 149.26(10) . . ?
C6A Ir1A C7A 38.10(12) . . ?
C7A Ir1A S1A 155.38(9) . . ?
C8A Ir1A S1A 116.49(8) . . ?
C8A Ir1A C6A 64.72(11) . . ?
C8A Ir1A C7A 38.97(12) . . ?
C8A Ir1A C9A 38.44(12) . . ?
C9A Ir1A S1A 96.71(8) . . ?
C9A Ir1A C6A 64.68(11) . . ?
C9A Ir1A C7A 64.57(11) . . ?
C10A Ir1A S1A 111.03(9) . . ?
C10A Ir1A C6A 39.32(12) . . ?
C10A Ir1A C7A 64.99(12) . . ?
C10A Ir1A C8A 64.96(11) . . ?
C10A Ir1A C9A 38.51(12) . . ?
C3A S1A Ir1A 97.80(9) . . ?
C2A O1A Ir1A 118.26(16) . . ?
C1A N1A C16A 120.7(3) . . ?
C5A N1A C1A 121.3(3) . . ?
C5A N1A C16A 118.0(3) . . ?
C18A N2A Ir1A 128.22(19) . . ?
C18A N2A C19A 106.6(2) . . ?
C19A N2A Ir1A 125.0(2) . . ?
C18A N3A C20A 107.2(3) . . ?
C18A N3A C21A 125.8(3) . . ?
C20A N3A C21A 127.0(3) . . ?
N1A C1A C2A 119.6(3) . . ?
N1A C1A C17A 120.2(3) . . ?
C2A C1A C17A 120.2(3) . . ?
O1A C2A C1A 118.7(2) . . ?
O1A C2A C3A 121.8(2) . . ?
C1A C2A C3A 119.5(2) . . ?
C2A C3A S1A 118.0(2) . . ?
C4A C3A S1A 123.8(2) . . ?
C4A C3A C2A 118.1(3) . . ?
C5A C4A C3A 120.2(3) . . ?
N1A C5A C4A 121.2(3) . . ?
C7A C6A Ir1A 71.38(16) . . ?
C7A C6A C10A 108.0(3) . . ?
C7A C6A C15A 126.6(4) . . ?
C10A C6A Ir1A 69.30(16) . . ?
C10A C6A C15A 125.4(4) . . ?
C15A C6A Ir1A 123.7(2) . . ?
C6A C7A Ir1A 70.52(16) . . ?
C6A C7A C8A 107.6(3) . . ?
C6A C7A C11A 126.7(3) . . ?
C8A C7A Ir1A 69.34(15) . . ?
C8A C7A C11A 125.7(3) . . ?
C11A C7A Ir1A 125.8(2) . . ?
C7A C8A Ir1A 71.69(16) . . ?
C7A C8A C12A 124.4(3) . . ?
C9A C8A Ir1A 71.02(16) . . ?
C9A C8A C7A 108.1(3) . . ?
C9A C8A C12A 127.2(3) . . ?
C12A C8A Ir1A 128.5(2) . . ?
C8A C9A Ir1A 70.54(16) . . ?
C8A C9A C10A 108.8(3) . . ?
C8A C9A C13A 124.9(3) . . ?
C10A C9A Ir1A 70.21(16) . . ?
C10A C9A C13A 126.4(3) . . ?
C13A C9A Ir1A 125.5(2) . . ?
C6A C10A Ir1A 71.37(16) . . ?
C6A C10A C14A 125.5(3) . . ?
C9A C10A Ir1A 71.28(16) . . ?
C9A C10A C6A 107.5(3) . . ?
C9A C10A C14A 126.8(3) . . ?
C14A C10A Ir1A 126.9(2) . . ?
N2A C18A N3A 110.9(3) . . ?
C20A C19A N2A 108.4(3) . . ?
C19A C20A N3A 106.8(3) . . ?
O1B Ir1B N2B 83.24(8) . . ?
O1B Ir1B C10B 125.7(6) . . ?
O1B Ir1B C6B1 96.3(5) . . ?
O1B Ir1B C7B1 98.1(7) . . ?
O1B Ir1B C8B1 132.2(7) . . ?
O1B Ir1B C9B1 160.6(7) . . ?
O1B Ir1B C5 102.4(6) . . ?
O1B Ir1B C6B2 94.3(6) . . ?
O1B Ir1B C7B2 119.6(6) . . ?
O1B Ir1B C8B2 156.6(5) . . ?
O1B Ir1B C9B2 138.9(7) . . ?
N2B Ir1B C10B 151.0(6) . . ?
N2B Ir1B C7B1 115.8(8) . . ?
N2B Ir1B C8B1 97.8(8) . . ?
N2B Ir1B C9B1 113.4(7) . . ?
N2B Ir1B C5 162.5(7) . . ?
N2B Ir1B C6B2 125.3(8) . . ?
N2B Ir1B C7B2 97.0(9) . . ?
N2B Ir1B C8B2 103.1(6) . . ?
N2B Ir1B C9B2 137.7(7) . . ?
C10B Ir1B C7B1 66.9(9) . . ?
C6B1 Ir1B N2B 154.0(7) . . ?
C6B1 Ir1B C10B 39.4(5) . . ?
C6B1 Ir1B C7B1 38.4(5) . . ?
C6B1 Ir1B C8B1 63.4(10) . . ?
C6B1 Ir1B C9B1 64.3(9) . . ?
C8B1 Ir1B C10B 65.7(9) . . ?
C8B1 Ir1B C7B1 38.7(5) . . ?
C9B1 Ir1B C10B 38.9(5) . . ?
C9B1 Ir1B C7B1 66.3(9) . . ?
C9B1 Ir1B C8B1 39.5(5) . . ?
C5 Ir1B C7B2 65.8(11) . . ?
C6B2 Ir1B C5 38.5(5) . . ?
C6B2 Ir1B C7B2 38.6(6) . . ?
C6B2 Ir1B C8B2 63.5(8) . . ?
C6B2 Ir1B C9B2 62.1(9) . . ?
C8B2 Ir1B C5 65.4(8) . . ?
C8B2 Ir1B C7B2 37.9(5) . . ?
C8B2 Ir1B C9B2 38.1(4) . . ?
C9B2 Ir1B C5 38.1(5) . . ?
C9B2 Ir1B C7B2 63.1(10) . . ?
C3B S1B Ir1B 97.99(10) . . ?
C2B O1B Ir1B 118.26(16) . . ?
C1B N1B C16B 120.6(3) . . ?
C5B N1B C1B 121.0(3) . . ?
C5B N1B C16B 118.4(3) . . ?
C18B N2B Ir1B 126.49(19) . . ?
C18B N2B C19B 106.2(2) . . ?
C19B N2B Ir1B 127.3(2) . . ?
C18B N3B C20B 107.0(3) . . ?
C18B N3B C21B 125.8(3) . . ?
C20B N3B C21B 127.1(3) . . ?
N1B C1B C2B 119.5(3) . . ?
N1B C1B C17B 120.5(3) . . ?
C2B C1B C17B 120.0(3) . . ?
O1B C2B C1B 118.5(3) . . ?
O1B C2B C3B 121.8(2) . . ?
C1B C2B C3B 119.7(3) . . ?
C2B C3B S1B 118.4(2) . . ?
C4B C3B S1B 123.8(3) . . ?
C4B C3B C2B 117.8(3) . . ?
C5B C4B C3B 119.9(3) . . ?
N1B C5B C4B 122.0(3) . . ?
N2B C18B N3B 111.0(3) . . ?
C20B C19B N2B 108.4(3) . . ?
C19B C20B N3B 107.3(3) . . ?
C14B C10B Ir1B 130.6(13) . . ?
C6B1 C10B Ir1B 69.2(12) . . ?
C6B1 C10B C14B 133(2) . . ?
C9B1 C10B Ir1B 70.3(14) . . ?
C9B1 C10B C14B 122(2) . . ?
C9B1 C10B C6B1 104.5(17) . . ?
C10B C6B1 Ir1B 71.3(12) . . ?
C10B C6B1 C15B 119(2) . . ?
C15B C6B1 Ir1B 125.0(16) . . ?
C7B1 C6B1 Ir1B 74.5(13) . . ?
C7B1 C6B1 C10B 114.1(16) . . ?
C7B1 C6B1 C15B 127(2) . . ?
C11B C7B1 Ir1B 124(2) . . ?
C6B1 C7B1 Ir1B 67.1(12) . . ?
C6B1 C7B1 C11B 122(2) . . ?
C6B1 C7B1 C8B1 102.3(17) . . ?
C8B1 C7B1 Ir1B 67.8(16) . . ?
C8B1 C7B1 C11B 135(2) . . ?
C12B C8B1 Ir1B 123(2) . . ?
C7B1 C8B1 Ir1B 73.4(15) . . ?
C7B1 C8B1 C12B 120(2) . . ?
C9B1 C8B1 Ir1B 70.2(14) . . ?
C9B1 C8B1 C12B 130(2) . . ?
C9B1 C8B1 C7B1 110.9(19) . . ?
C10B C9B1 Ir1B 70.8(14) . . ?
C10B C9B1 C13B 130(2) . . ?
C10B C9B1 C8B1 108(2) . . ?
C13B C9B1 Ir1B 128.2(16) . . ?
C8B1 C9B1 Ir1B 70.3(15) . . ?
C8B1 C9B1 C13B 122(2) . . ?
C1 C5 Ir1B 124.4(18) . . ?
C6B2 C5 Ir1B 68.2(12) . . ?
C6B2 C5 C1 127(2) . . ?
C6B2 C5 C9B2 102.4(15) . . ?
C9B2 C5 Ir1B 70.7(12) . . ?
C9B2 C5 C1 130(3) . . ?
C3 C6B2 Ir1B 123.9(18) . . ?
C5 C6B2 Ir1B 73.3(12) . . ?
C5 C6B2 C3 125(2) . . ?
C5 C6B2 C7B2 113.4(17) . . ?
C7B2 C6B2 Ir1B 74.1(16) . . ?
C7B2 C6B2 C3 121(2) . . ?
C6 C7B2 Ir1B 127(2) . . ?
C6B2 C7B2 Ir1B 67.2(15) . . ?
C6B2 C7B2 C6 130(2) . . ?
C8B2 C7B2 Ir1B 69.5(15) . . ?
C8B2 C7B2 C6 126(2) . . ?
C8B2 C7B2 C6B2 104(2) . . ?
C2 C8B2 Ir1B 127.3(12) . . ?
C7B2 C8B2 Ir1B 72.5(17) . . ?
C7B2 C8B2 C2 123(2) . . ?
C9B2 C8B2 Ir1B 71.3(12) . . ?
C9B2 C8B2 C2 129(2) . . ?
C9B2 C8B2 C7B2 107.9(19) . . ?
C4 C9B2 Ir1B 120.7(13) . . ?
C5 C9B2 Ir1B 71.2(12) . . ?
C5 C9B2 C4 127(2) . . ?
C8B2 C9B2 Ir1B 70.7(12) . . ?
C8B2 C9B2 C4 121(2) . . ?
C8B2 C9B2 C5 111.8(15) . . ?
F1A P1A F6A 89.6(2) . . ?
F2A P1A F1A 178.3(2) . . ?
F2A P1A F6A 91.4(2) . . ?
F3A P1A F1A 89.9(3) . . ?
F3A P1A F2A 91.4(2) . . ?
F3A P1A F4A 179.5(3) . . ?
F3A P1A F5A 92.1(3) . . ?
F3A P1A F6A 91.1(3) . . ?
F4A P1A F1A 89.6(2) . . ?
F4A P1A F2A 89.0(2) . . ?
F4A P1A F6A 89.1(2) . . ?
F5A P1A F1A 89.49(19) . . ?
F5A P1A F2A 89.42(18) . . ?
F5A P1A F4A 87.7(2) . . ?
F5A P1A F6A 176.7(3) . . ?
F1B P1B F2B 89.99(15) . . ?
F1B P1B F3B 177.47(18) . . ?
F1B P1B F5B 89.62(15) . . ?
F1B P1B F6B 89.26(15) . . ?
F2B P1B F3B 89.69(16) . . ?
F2B P1B F6B 88.91(15) . . ?
F3B P1B F6B 88.23(16) . . ?
F4B P1B F1B 91.94(18) . . ?
F4B P1B F2B 90.05(16) . . ?
F4B P1B F3B 90.56(19) . . ?
F4B P1B F5B 92.06(17) . . ?
F4B P1B F6B 178.41(18) . . ?
F5B P1B F2B 177.86(17) . . ?
F5B P1B F3B 90.61(15) . . ?
F5B P1B F6B 88.98(16) . . ?

loop_
_geom_bond_atom_site_label_1
_geom_bond_atom_site_label_2
_geom_bond_distance
_geom_bond_site_symmetry_2
_geom_bond_publ_flag
Ir1A S1A 2.3599(7) . ?
Ir1A O1A 2.0785(18) . ?
Ir1A N2A 2.105(2) . ?
Ir1A C6A 2.165(3) . ?
Ir1A C7A 2.176(3) . ?
Ir1A C8A 2.145(3) . ?
Ir1A C9A 2.151(3) . ?
Ir1A C10A 2.137(3) . ?
S1A C3A 1.739(3) . ?
O1A C2A 1.313(3) . ?
N1A C1A 1.357(4) . ?
N1A C5A 1.350(4) . ?
N1A C16A 1.472(4) . ?
N2A C18A 1.305(4) . ?
N2A C19A 1.370(4) . ?
N3A C18A 1.340(4) . ?
N3A C20A 1.358(4) . ?
N3A C21A 1.464(4) . ?
C1A C2A 1.394(4) . ?
C1A C17A 1.489(4) . ?
C2A C3A 1.412(4) . ?
C3A C4A 1.397(4) . ?
C4A C5A 1.358(4) . ?
C6A C7A 1.417(5) . ?
C6A C10A 1.448(5) . ?
C6A C15A 1.497(5) . ?
C7A C8A 1.442(4) . ?
C7A C11A 1.500(5) . ?
C8A C9A 1.414(4) . ?
C8A C12A 1.508(4) . ?
C9A C10A 1.414(4) . ?
C9A C13A 1.502(4) . ?
C10A C14A 1.508(4) . ?
C19A C20A 1.354(5) . ?
Ir1B O1B 2.0780(18) . ?
Ir1B N2B 2.111(2) . ?
Ir1B C10B 2.13(3) . ?
Ir1B C6B1 2.10(2) . ?
Ir1B C7B1 2.20(3) . ?
Ir1B C8B1 2.12(3) . ?
Ir1B C9B1 2.12(2) . ?
Ir1B C5 2.18(2) . ?
Ir1B C6B2 2.11(2) . ?
Ir1B C7B2 2.21(4) . ?
Ir1B C8B2 2.17(2) . ?
Ir1B C9B2 2.17(2) . ?
S1B C3B 1.732(3) . ?
O1B C2B 1.314(3) . ?
N1B C1B 1.349(4) . ?
N1B C5B 1.342(5) . ?
N1B C16B 1.474(4) . ?
N2B C18B 1.313(4) . ?
N2B C19B 1.375(4) . ?
N3B C18B 1.341(4) . ?
N3B C20B 1.354(4) . ?
N3B C21B 1.465(4) . ?
C1B C2B 1.397(4) . ?
C1B C17B 1.481(5) . ?
C2B C3B 1.415(4) . ?
C3B C4B 1.393(4) . ?
C4B C5B 1.358(5) . ?
C19B C20B 1.351(5) . ?
C10B C14B 1.45(3) . ?
C10B C6B1 1.428(18) . ?
C10B C9B1 1.416(16) . ?
C11B C7B1 1.50(3) . ?
C12B C8B1 1.52(3) . ?
C13B C9B1 1.48(3) . ?
C15B C6B1 1.56(2) . ?
C6B1 C7B1 1.415(16) . ?
C7B1 C8B1 1.435(17) . ?
C8B1 C9B1 1.433(16) . ?
C1 C5 1.44(3) . ?
C2 C8B2 1.54(3) . ?
C3 C6B2 1.51(2) . ?
C4 C9B2 1.54(2) . ?
C5 C6B2 1.417(16) . ?
C5 C9B2 1.421(17) . ?
C6 C7B2 1.48(3) . ?
C6B2 C7B2 1.432(18) . ?
C7B2 C8B2 1.420(15) . ?
C8B2 C9B2 1.415(15) . ?
P1A F1A 1.561(3) . ?
P1A F2A 1.561(3) . ?
P1A F3A 1.518(3) . ?
P1A F4A 1.558(3) . ?
P1A F5A 1.543(3) . ?
P1A F6A 1.562(3) . ?
P1B F1B 1.574(2) . ?
P1B F2B 1.587(2) . ?
P1B F3B 1.591(3) . ?
P1B F4B 1.559(3) . ?
P1B F5B 1.579(3) . ?
P1B F6B 1.602(3) . ?

loop_
_geom_torsion_atom_site_label_1
_geom_torsion_atom_site_label_2
_geom_torsion_atom_site_label_3
_geom_torsion_atom_site_label_4
_geom_torsion
_geom_torsion_site_symmetry_1
_geom_torsion_site_symmetry_2
_geom_torsion_site_symmetry_3
_geom_torsion_site_symmetry_4
_geom_torsion_publ_flag
Ir1A S1A C3A C2A -5.3(2) . . . . ?
Ir1A S1A C3A C4A 174.1(2) . . . . ?
Ir1A O1A C2A C1A -169.87(18) . . . . ?
Ir1A O1A C2A C3A 9.7(3) . . . . ?
Ir1A N2A C18A N3A 176.92(19) . . . . ?
Ir1A N2A C19A C20A -177.0(2) . . . . ?
Ir1A C6A C7A C8A 59.68(19) . . . . ?
Ir1A C6A C7A C11A -120.7(3) . . . . ?
Ir1A C6A C10A C9A -62.50(19) . . . . ?
Ir1A C6A C10A C14A 122.5(3) . . . . ?
Ir1A C7A C8A C9A 62.08(19) . . . . ?
Ir1A C7A C8A C12A -124.6(3) . . . . ?
Ir1A C8A C9A C10A 60.0(2) . . . . ?
Ir1A C8A C9A C13A -120.3(3) . . . . ?
Ir1A C9A C10A C6A 62.6(2) . . . . ?
Ir1A C9A C10A C14A -122.5(3) . . . . ?
S1A C3A C4A C5A -178.4(2) . . . . ?
O1A C2A C3A S1A -1.8(3) . . . . ?
O1A C2A C3A C4A 178.8(2) . . . . ?
N1A C1A C2A O1A -179.1(2) . . . . ?
N1A C1A C2A C3A 1.3(4) . . . . ?
N2A C19A C20A N3A -0.1(4) . . . . ?
C1A N1A C5A C4A -0.5(4) . . . . ?
C1A C2A C3A S1A 177.7(2) . . . . ?
C1A C2A C3A C4A -1.7(4) . . . . ?
C2A C3A C4A C5A 1.0(4) . . . . ?
C3A C4A C5A N1A 0.1(5) . . . . ?
C5A N1A C1A C2A -0.2(4) . . . . ?
C5A N1A C1A C17A 178.9(3) . . . . ?
C6A C7A C8A Ir1A -60.4(2) . . . . ?
C6A C7A C8A C9A 1.6(3) . . . . ?
C6A C7A C8A C12A 175.0(3) . . . . ?
C7A C6A C10A Ir1A 61.2(2) . . . . ?
C7A C6A C10A C9A -1.3(3) . . . . ?
C7A C6A C10A C14A -176.3(3) . . . . ?
C7A C8A C9A Ir1A -62.51(19) . . . . ?
C7A C8A C9A C10A -2.5(3) . . . . ?
C7A C8A C9A C13A 177.2(3) . . . . ?
C8A C9A C10A Ir1A -60.25(19) . . . . ?
C8A C9A C10A C6A 2.3(3) . . . . ?
C8A C9A C10A C14A 177.3(3) . . . . ?
C10A C6A C7A Ir1A -59.9(2) . . . . ?
C10A C6A C7A C8A -0.2(3) . . . . ?
C10A C6A C7A C11A 179.4(3) . . . . ?
C11A C7A C8A Ir1A 119.9(3) . . . . ?
C11A C7A C8A C9A -178.0(3) . . . . ?
C11A C7A C8A C12A -4.7(5) . . . . ?
C12A C8A C9A Ir1A 124.4(3) . . . . ?
C12A C8A C9A C10A -175.6(3) . . . . ?
C12A C8A C9A C13A 4.1(5) . . . . ?
C13A C9A C10A Ir1A 120.1(3) . . . . ?
C13A C9A C10A C6A -177.4(3) . . . . ?
C13A C9A C10A C14A -2.4(5) . . . . ?
C15A C6A C7A Ir1A 118.7(3) . . . . ?
C15A C6A C7A C8A 178.4(3) . . . . ?
C15A C6A C7A C11A -2.0(5) . . . . ?
C15A C6A C10A Ir1A -117.4(3) . . . . ?
C15A C6A C10A C9A -179.9(3) . . . . ?
C15A C6A C10A C14A 5.1(5) . . . . ?
C16A N1A C1A C2A -178.7(3) . . . . ?
C16A N1A C1A C17A 0.4(4) . . . . ?
C16A N1A C5A C4A 178.1(3) . . . . ?
C17A C1A C2A O1A 1.8(4) . . . . ?
C17A C1A C2A C3A -177.8(3) . . . . ?
C18A N2A C19A C20A 0.0(4) . . . . ?
C18A N3A C20A C19A 0.1(4) . . . . ?
C19A N2A C18A N3A 0.1(3) . . . . ?
C20A N3A C18A N2A -0.1(4) . . . . ?
C21A N3A C18A N2A 177.5(3) . . . . ?
C21A N3A C20A C19A -177.4(3) . . . . ?
Ir1B S1B C3B C2B -0.2(2) . . . . ?
Ir1B S1B C3B C4B 179.3(2) . . . . ?
Ir1B O1B C2B C1B -179.03(18) . . . . ?
Ir1B O1B C2B C3B 0.2(3) . . . . ?
Ir1B N2B C18B N3B 179.90(18) . . . . ?
Ir1B N2B C19B C20B 180.0(2) . . . . ?
Ir1B C10B C6B1 C15B -120(2) . . . . ?
Ir1B C10B C6B1 C7B1 62.6(18) . . . . ?
Ir1B C10B C9B1 C13B 124(2) . . . . ?
Ir1B C10B C9B1 C8B1 -60.7(18) . . . . ?
Ir1B C6B1 C7B1 C11B -117(3) . . . . ?
Ir1B C6B1 C7B1 C8B1 59(2) . . . . ?
Ir1B C7B1 C8B1 C12B -119(3) . . . . ?
Ir1B C7B1 C8B1 C9B1 61(2) . . . . ?
Ir1B C8B1 C9B1 C10B 61.0(16) . . . . ?
Ir1B C8B1 C9B1 C13B -124(2) . . . . ?
Ir1B C5 C6B2 C3 -120(3) . . . . ?
Ir1B C5 C6B2 C7B2 64(2) . . . . ?
Ir1B C5 C9B2 C4 115(2) . . . . ?
Ir1B C5 C9B2 C8B2 -59.1(16) . . . . ?
Ir1B C6B2 C7B2 C6 -119(4) . . . . ?
Ir1B C6B2 C7B2 C8B2 60(2) . . . . ?
Ir1B C7B2 C8B2 C2 -123.5(18) . . . . ?
Ir1B C7B2 C8B2 C9B2 62.9(16) . . . . ?
Ir1B C8B2 C9B2 C4 -114.9(19) . . . . ?
Ir1B C8B2 C9B2 C5 59.5(16) . . . . ?
S1B C3B C4B C5B 179.4(2) . . . . ?
O1B C2B C3B S1B 0.1(3) . . . . ?
O1B C2B C3B C4B -179.5(2) . . . . ?
N1B C1B C2B O1B -178.7(2) . . . . ?
N1B C1B C2B C3B 2.0(4) . . . . ?
N2B C19B C20B N3B 0.2(4) . . . . ?
C1B N1B C5B C4B 1.1(5) . . . . ?
C1B C2B C3B S1B 179.3(2) . . . . ?
C1B C2B C3B C4B -0.3(4) . . . . ?
C2B C3B C4B C5B -1.1(4) . . . . ?
C3B C4B C5B N1B 0.7(5) . . . . ?
C5B N1B C1B C2B -2.5(4) . . . . ?
C5B N1B C1B C17B 176.7(3) . . . . ?
C16B N1B C1B C2B 176.9(3) . . . . ?
C16B N1B C1B C17B -3.9(4) . . . . ?
C16B N1B C5B C4B -178.3(3) . . . . ?
C17B C1B C2B O1B 2.1(4) . . . . ?
C17B C1B C2B C3B -177.2(3) . . . . ?
C18B N2B C19B C20B -0.1(3) . . . . ?
C18B N3B C20B C19B -0.2(4) . . . . ?
C19B N2B C18B N3B 0.0(3) . . . . ?
C20B N3B C18B N2B 0.1(3) . . . . ?
C21B N3B C18B N2B 178.4(3) . . . . ?
C21B N3B C20B C19B -178.5(3) . . . . ?
C10B C6B1 C7B1 Ir1B -60.7(17) . . . . ?
C10B C6B1 C7B1 C11B -178(2) . . . . ?
C10B C6B1 C7B1 C8B1 -1(3) . . . . ?
C11B C7B1 C8B1 Ir1B 116(3) . . . . ?
C11B C7B1 C8B1 C12B -3(5) . . . . ?
C11B C7B1 C8B1 C9B1 177(3) . . . . ?
C12B C8B1 C9B1 Ir1B 117(3) . . . . ?
C12B C8B1 C9B1 C10B 178(3) . . . . ?
C12B C8B1 C9B1 C13B -6(4) . . . . ?
C14B C10B C6B1 Ir1B 127(2) . . . . ?
C14B C10B C6B1 C15B 6(4) . . . . ?
C14B C10B C6B1 C7B1 -171(2) . . . . ?
C14B C10B C9B1 Ir1B -126(2) . . . . ?
C14B C10B C9B1 C13B -2(4) . . . . ?
C14B C10B C9B1 C8B1 173(2) . . . . ?
C15B C6B1 C7B1 Ir1B 122(2) . . . . ?
C15B C6B1 C7B1 C11B 6(4) . . . . ?
C15B C6B1 C7B1 C8B1 -178(3) . . . . ?
C6B1 C10B C9B1 Ir1B 61.2(14) . . . . ?
C6B1 C10B C9B1 C13B -174(2) . . . . ?
C6B1 C10B C9B1 C8B1 1(2) . . . . ?
C6B1 C7B1 C8B1 Ir1B -58.8(17) . . . . ?
C6B1 C7B1 C8B1 C12B -178(3) . . . . ?
C6B1 C7B1 C8B1 C9B1 2(3) . . . . ?
C7B1 C8B1 C9B1 Ir1B -63(2) . . . . ?
C7B1 C8B1 C9B1 C10B -2(3) . . . . ?
C7B1 C8B1 C9B1 C13B 174(2) . . . . ?
C9B1 C10B C6B1 Ir1B -61.9(16) . . . . ?
C9B1 C10B C6B1 C15B 178(2) . . . . ?
C9B1 C10B C6B1 C7B1 1(3) . . . . ?
C1 C5 C6B2 Ir1B 117(3) . . . . ?
C1 C5 C6B2 C3 -3(4) . . . . ?
C1 C5 C6B2 C7B2 -179(3) . . . . ?
C1 C5 C9B2 Ir1B -119(3) . . . . ?
C1 C5 C9B2 C4 -4(4) . . . . ?
C1 C5 C9B2 C8B2 -178(2) . . . . ?
C2 C8B2 C9B2 Ir1B 123.3(18) . . . . ?
C2 C8B2 C9B2 C4 8(3) . . . . ?
C2 C8B2 C9B2 C5 -177.3(18) . . . . ?
C3 C6B2 C7B2 Ir1B 120(2) . . . . ?
C3 C6B2 C7B2 C6 1(5) . . . . ?
C3 C6B2 C7B2 C8B2 -179(2) . . . . ?
C5 C6B2 C7B2 Ir1B -63.4(19) . . . . ?
C5 C6B2 C7B2 C6 177(3) . . . . ?
C5 C6B2 C7B2 C8B2 -3(3) . . . . ?
C6 C7B2 C8B2 Ir1B 121(4) . . . . ?
C6 C7B2 C8B2 C2 -2(5) . . . . ?
C6 C7B2 C8B2 C9B2 -176(3) . . . . ?
C6B2 C5 C9B2 Ir1B 61.3(15) . . . . ?
C6B2 C5 C9B2 C4 176(2) . . . . ?
C6B2 C5 C9B2 C8B2 2(3) . . . . ?
C6B2 C7B2 C8B2 Ir1B -59(2) . . . . ?
C6B2 C7B2 C8B2 C2 178(2) . . . . ?
C6B2 C7B2 C8B2 C9B2 4(3) . . . . ?
C7B2 C8B2 C9B2 Ir1B -64(2) . . . . ?
C7B2 C8B2 C9B2 C4 -179(2) . . . . ?
C7B2 C8B2 C9B2 C5 -4(3) . . . . ?
C9B2 C5 C6B2 Ir1B -63.1(15) . . . . ?
C9B2 C5 C6B2 C3 177(2) . . . . ?
C9B2 C5 C6B2 C7B2 1(3) . . . . ?
